data_9007370
loop_
_publ_author_name
'Chakhmouradian, A. R.'
'McCammon, C. A.'

_publ_section_title
;
 Schorlomite: a discussion of the crystal chemistry, formula,
 and inter-species boundaries
 Garnet
 Sample: Afrikanda, Kola Peninsula, Russia
;
_journal_name_full 'Physics and Chemistry of Minerals'
_journal_page_first 277
_journal_page_last 289
_journal_paper_doi 10.1007/s00269-005-0466-7
_journal_volume 32
_journal_year 2005
_chemical_formula_sum
;Al0.22 Ca2.899 Fe1.308 H0.119 Mg0.156 Mn0.02 Na0.023 Nb0.003 O12 Si2.302
 Ti0.959 Zr0.08
;
_chemical_name_mineral Schorlomite
_space_group_IT_number 230
_symmetry_space_group_name_Hall '-I 4bd 2c 3'
_symmetry_space_group_name_H-M 'I a -3 d'
_cell_angle_alpha 90
_cell_angle_beta 90
_cell_angle_gamma 90
_cell_formula_units_Z 8
_cell_length_a 12.1464
_cell_length_b 12.1464
_cell_length_c 12.1464
_cell_volume 1792.020
_database_code_amcsd 0008963
_exptl_crystal_density_diffrn 3.787
_cod_original_sg_symbol_H-M 'I a 3 d'
_cod_original_formula_sum
;Ca2.899 Fe1.308 Na.023 Mn.02 Ti.959 Mg.156 Zr.08 Al.22 Nb.003 Si2.302 H.119
 O12
;
_cod_database_code 9007370

loop_
_space_group_symop_operation_xyz
x,y,z
1/2+x,1/2+y,1/2+z
z,1/2-x,1/2+y
1/2+z,-x,+y
-y,1/2+z,1/2-x
1/2-y,+z,-x
x,1/2-y,1/2+z
1/2+x,-y,+z
-z,1/2+x,1/2-y
1/2-z,+x,-y
y,1/2-z,1/2+x
1/2+y,-z,+x
-x,1/2+y,1/2-z
1/2-x,+y,-z
3/4+x,1/4-z,3/4-y
1/4+x,3/4-z,1/4-y
3/4-z,1/4+y,3/4+x
1/4-z,3/4+y,1/4+x
3/4+y,1/4-x,3/4-z
1/4+y,3/4-x,1/4-z
3/4-x,1/4+z,3/4+y
1/4-x,3/4+z,1/4+y
3/4+z,1/4-y,3/4-x
1/4+z,3/4-y,1/4-x
3/4-y,1/4+x,3/4+z
1/4-y,3/4+x,1/4+z
1/4+x,1/4+z,1/4+y
3/4+x,3/4+z,3/4+y
1/4-z,1/4-y,1/4-x
3/4-z,3/4-y,3/4-x
1/4+y,1/4+x,1/4+z
3/4+y,3/4+x,3/4+z
1/4-x,1/4-z,1/4-y
3/4-x,3/4-z,3/4-y
1/4+z,1/4+y,1/4+x
3/4+z,3/4+y,3/4+x
1/4-y,1/4-x,1/4-z
3/4-y,3/4-x,3/4-z
1/2+z,x,1/2-y
+z,1/2+x,-y
1/2-y,-z,1/2+x
-y,1/2-z,+x
1/2+x,y,1/2-z
+x,1/2+y,-z
1/2-z,-x,1/2+y
-z,1/2-x,+y
1/2+y,z,1/2-x
+y,1/2+z,-x
1/2-x,-y,1/2+z
-x,1/2-y,+z
1/2-z,1/2+x,y
-z,+x,1/2+y
1/2+y,1/2-z,-x
+y,-z,1/2-x
1/2-x,1/2+y,z
-x,+y,1/2+z
1/2+z,1/2-x,-y
+z,-x,1/2-y
1/2-y,1/2+z,x
-y,+z,1/2+x
1/2+x,1/2-y,-z
+x,-y,1/2-z
3/4-x,3/4+z,1/4-y
1/4-x,1/4+z,3/4-y
3/4+z,3/4-y,1/4+x
1/4+z,1/4-y,3/4+x
3/4-y,3/4+x,1/4-z
1/4-y,1/4+x,3/4-z
3/4+x,3/4-z,1/4+y
1/4+x,1/4-z,3/4+y
3/4-z,3/4+y,1/4-x
1/4-z,1/4+y,3/4-x
3/4+y,3/4-x,1/4+z
1/4+y,1/4-x,3/4+z
1/4-x,3/4-z,3/4+y
3/4-x,1/4-z,1/4+y
1/4+z,3/4+y,3/4-x
3/4+z,1/4+y,1/4-x
1/4-y,3/4-x,3/4+z
3/4-y,1/4-x,1/4+z
1/4+x,3/4+z,3/4-y
3/4+x,1/4+z,1/4-y
1/4-z,3/4-y,3/4+x
3/4-z,1/4-y,1/4+x
1/4+y,3/4+x,3/4-z
3/4+y,1/4+x,1/4-z
-z,-x,-y
1/2-z,1/2-x,1/2-y
y,z,x
1/2+y,1/2+z,1/2+x
-x,-y,-z
1/2-x,1/2-y,1/2-z
z,x,y
1/2+z,1/2+x,1/2+y
-y,-z,-x
1/2-y,1/2-z,1/2-x

loop_
_atom_site_label
_atom_site_fract_x
_atom_site_fract_y
_atom_site_fract_z
_atom_site_occupancy
_atom_site_U_iso_or_equiv
_atom_site_type_symbol
_atom_site_attached_hydrogens
CaX 0.12500 0.00000 0.25000 0.96630 0.01100 Ca 0
Fe2+X 0.12500 0.00000 0.25000 0.01930 0.01100 Fe 0
NaX 0.12500 0.00000 0.25000 0.00770 0.01100 Na 0
MnX 0.12500 0.00000 0.25000 0.00670 0.01100 Mn 0
Ti4+Y 0.00000 0.00000 0.00000 0.47950 0.00740 Ti 0
Fe3+Y 0.00000 0.00000 0.00000 0.27800 0.00740 Fe 0
Fe2+Y 0.00000 0.00000 0.00000 0.09850 0.00740 Fe 0
MgY 0.00000 0.00000 0.00000 0.07800 0.00740 Mg 0
ZrY 0.00000 0.00000 0.00000 0.04000 0.00740 Zr 0
AlY 0.00000 0.00000 0.00000 0.02450 0.00740 Al 0
NbY 0.00000 0.00000 0.00000 0.00150 0.00740 Nb 0
SiZ 0.37500 0.00000 0.25000 0.76730 0.00770 Si 0
Fe3+Z 0.37500 0.00000 0.25000 0.16570 0.00770 Fe 0
AlZ 0.37500 0.00000 0.25000 0.05700 0.00770 Al 0
HZ 0.37500 0.00000 0.25000 0.03970 0.00770 H 0
O 0.03730 0.04830 0.65348 1.00000 0.01220 O 0

loop_
_cod_changelog_entry_id
_cod_changelog_entry_author
_cod_changelog_entry_date
_cod_changelog_entry_text
1
;cod-tools version 3.8.0
Id: cif_guess_AMCSD_atom_types 9581 2023-05-17 12:35:41Z saulius
;
2023-05-23T09:19:48+03:00
;Derived atom types and hydrogen counts
from atom names that follow the AMCSD naming convention
(Wat == water, O-H == hydroxyl).
;

loop_
_cod_related_entry_id
_cod_related_entry_database
_cod_related_entry_code
1 AMCSD 0008963
